data_2241183
loop_
_publ_author_name
'Tabuchi, Yohei'
'Gotoh, Kazuma'
'Ishida, Hiroyuki'

_publ_section_title
;
 Crystal structures of three co-crystals of 4,4'-bipyridyl with
 4-alkoxybenzoic acids: 4-ethoxybenzoic acid--4,4'-bipyridyl (2/1),
 4-<i>n</i>-propoxybenzoic acid--4,4'-bipyridyl (2/1) and
 4-<i>n</i>-butoxybenzoic acid--4,4'-bipyridyl (2/1)
;
_journal_issue 11
_journal_name_full 'Acta Crystallographica Section E'
_journal_page_first 1290
_journal_page_last 1295
_journal_paper_doi 10.1107/S2056989015018435
_journal_volume 71
_journal_year 2015
_chemical_formula_iupac '2C10 H12 O3, C10 H8 N2'
_chemical_formula_moiety '2(C10 H12 O3), C10 H8 N2'
_chemical_formula_sum 'C30 H32 N2 O6'
_chemical_formula_weight 516.57
_chemical_name_systematic
;
4-<i>n</i>-Propoxybenzoic acid--4,4'-bipyridyl (2/1)
;
_space_group_crystal_system triclinic
_space_group_IT_number 2
_space_group_name_Hall '-P 1'
_space_group_name_H-M_alt 'P -1'
_symmetry_space_group_name_Hall '-P 1'
_symmetry_space_group_name_H-M 'P -1'
_atom_sites_solution_hydrogens mixed
_atom_sites_solution_primary direct
_atom_sites_solution_secondary difmap
_audit_creation_method SHELXL-2014/7
_cell_angle_alpha 86.6411(11)
_cell_angle_beta 89.2313(13)
_cell_angle_gamma 73.8867(12)
_cell_formula_units_Z 2
_cell_length_a 10.7592(4)
_cell_length_b 10.8838(3)
_cell_length_c 11.6462(4)
_cell_measurement_reflns_used 13551
_cell_measurement_temperature 93.0(10)
_cell_measurement_theta_max 29.98
_cell_measurement_theta_min 3.00
_cell_volume 1307.95(8)
_computing_cell_refinement
;
RAPID-AUTO (Rigaku, 2006)
;
_computing_data_collection
;
RAPID-AUTO (Rigaku, 2006)
;
_computing_data_reduction
;
RAPID-AUTO (Rigaku, 2006)
;
_computing_molecular_graphics
;
Ortep-3 for Windows (Farrugia, 2012)
;
_computing_publication_material
;
CrystalStructure (Rigaku, 2010) and PLATON (Spek, 2009)
;
_computing_structure_refinement
;
SHELXL2014/7 (Sheldrick, 2015)
;
_computing_structure_solution
;
SHELXS97 (Sheldrick, 2008)
;
_diffrn_ambient_temperature 93.0(10)
_diffrn_detector_area_resol_mean 10.000
_diffrn_measured_fraction_theta_full 0.997
_diffrn_measured_fraction_theta_max 0.985
_diffrn_measurement_device_type 'Rigaku R-AXIS RAPIDII'
_diffrn_measurement_method \w
_diffrn_radiation_type 'Mo K\a'
_diffrn_radiation_wavelength 0.71075
_diffrn_reflns_av_R_equivalents 0.0688
_diffrn_reflns_limit_h_max 15
_diffrn_reflns_limit_h_min -15
_diffrn_reflns_limit_k_max 15
_diffrn_reflns_limit_k_min -13
_diffrn_reflns_limit_l_max 16
_diffrn_reflns_limit_l_min -16
_diffrn_reflns_number 15909
_diffrn_reflns_theta_full 25.242
_diffrn_reflns_theta_max 29.986
_diffrn_reflns_theta_min 3.000
_diffrn_standards_number 0
_exptl_absorpt_coefficient_mu 0.091
_exptl_absorpt_correction_type none
_exptl_crystal_colour colorless
_exptl_crystal_density_diffrn 1.312
_exptl_crystal_density_method 'not measured'
_exptl_crystal_description block
_exptl_crystal_F_000 548.00
_exptl_crystal_size_max 0.500
_exptl_crystal_size_mid 0.400
_exptl_crystal_size_min 0.100
_refine_diff_density_max 0.350
_refine_diff_density_min -0.323
_refine_ls_extinction_coef 0.019(4)
_refine_ls_extinction_expression Fc^*^=kFc[1+0.001xFc^2^\l^3^/sin(2\q)]^-1/4^
_refine_ls_extinction_method SHELXL-2014/7
_refine_ls_goodness_of_fit_ref 1.035
_refine_ls_hydrogen_treatment mixed
_refine_ls_matrix_type full
_refine_ls_number_parameters 354
_refine_ls_number_reflns 7507
_refine_ls_number_restraints 0
_refine_ls_restrained_S_all 1.035
_refine_ls_R_factor_all 0.0550
_refine_ls_R_factor_gt 0.0470
_refine_ls_shift/su_max 0.001
_refine_ls_shift/su_mean 0.000
_refine_ls_structure_factor_coef Fsqd
_refine_ls_weighting_details 'w=1/[\s^2^(Fo^2^)+(0.0900P)^2^] where P=(Fo^2^+2Fc^2^)/3'
_refine_ls_weighting_scheme calc
_refine_ls_wR_factor_gt 0.1297
_refine_ls_wR_factor_ref 0.1352
_reflns_number_gt 5980
_reflns_number_total 7507
_reflns_threshold_expression 'I > 2\s(I)'
_cod_data_source_file lh5794sup1.cif
_cod_data_source_block II
_cod_database_code 2241183
_shelx_space_group_comment
;
The symmetry employed for this shelxl refinement is uniquely defined
by the following loop, which should always be used as a source of
symmetry information in preference to the above space-group names.
They are only intended as comments.
;

loop_
_space_group_symop_operation_xyz
'x, y, z'
'-x, -y, -z'

loop_
_atom_site_type_symbol
_atom_site_label
_atom_site_fract_x
_atom_site_fract_y
_atom_site_fract_z
_atom_site_U_iso_or_equiv
_atom_site_adp_type
_atom_site_calc_flag
_atom_site_occupancy
O O1 0.21741(6) 0.84171(6) -0.00993(6) 0.02370(16) Uani d 1
O O2 0.26015(7) 0.62711(6) 0.01082(6) 0.02497(16) Uani d 1
O O3 -0.31475(6) 0.79522(6) -0.19102(6) 0.02084(15) Uani d 1
O O4 1.32849(7) 0.66282(6) 0.36794(6) 0.02574(16) Uani d 1
O O5 1.28863(7) 0.87599(6) 0.33722(6) 0.02456(15) Uani d 1
O O6 1.86048(6) 0.70388(6) 0.55057(5) 0.01982(14) Uani d 1
N N1 0.44816(7) 0.80971(7) 0.08178(6) 0.01957(16) Uani d 1
N N2 1.08835(7) 0.69161(7) 0.29159(6) 0.01975(16) Uani d 1
C C1 0.05619(8) 0.74854(8) -0.06643(7) 0.01587(16) Uani d 1
C C2 -0.02538(8) 0.86942(8) -0.09987(7) 0.01713(16) Uani d 1
H H2 0.0038 0.9435 -0.0934 0.021 Uiso calc 1
C C3 -0.14819(8) 0.88217(8) -0.14234(7) 0.01796(17) Uani d 1
H H3 -0.2024 0.9644 -0.1660 0.022 Uiso calc 1
C C4 -0.19207(8) 0.77306(8) -0.15022(7) 0.01676(17) Uani d 1
C C5 -0.11202(8) 0.65191(8) -0.11692(7) 0.01732(16) Uani d 1
H H5 -0.1416 0.5779 -0.1222 0.021 Uiso calc 1
C C6 0.01143(8) 0.64099(8) -0.07598(7) 0.01671(16) Uani d 1
H H6 0.0665 0.5586 -0.0541 0.020 Uiso calc 1
C C7 0.18746(8) 0.73163(8) -0.01851(7) 0.01780(17) Uani d 1
C C8 -0.36390(8) 0.68649(8) -0.20224(7) 0.01802(17) Uani d 1
H H8A -0.3609 0.6385 -0.1270 0.022 Uiso calc 1
H H8B -0.3108 0.6283 -0.2576 0.022 Uiso calc 1
C C9 -0.50170(9) 0.73524(9) -0.24460(8) 0.02173(18) Uani d 1
H H9B -0.5034 0.7767 -0.3228 0.026 Uiso calc 1
H H9A -0.5522 0.7999 -0.1931 0.026 Uiso calc 1
C C10 -0.56236(9) 0.62384(9) -0.24724(10) 0.0281(2) Uani d 1
H H10A -0.6465 0.6532 -0.2862 0.042 Uiso calc 1
H H10B -0.5742 0.5925 -0.1684 0.042 Uiso calc 1
H H10C -0.5053 0.5544 -0.2889 0.042 Uiso calc 1
C C11 1.49360(8) 0.75522(8) 0.41394(7) 0.01674(16) Uani d 1
C C12 1.57341(9) 0.63400(8) 0.44879(7) 0.01858(17) Uani d 1
H H12 1.5434 0.5605 0.4418 0.022 Uiso calc 1
C C13 1.69517(9) 0.62010(8) 0.49316(7) 0.01892(17) Uani d 1
H H13 1.7485 0.5373 0.5164 0.023 Uiso calc 1
C C14 1.74023(8) 0.72791(8) 0.50403(7) 0.01712(17) Uani d 1
C C15 1.66235(9) 0.84947(8) 0.46796(7) 0.01804(17) Uani d 1
H H15 1.6927 0.9229 0.4740 0.022 Uiso calc 1
C C16 1.54008(8) 0.86179(8) 0.42315(7) 0.01771(17) Uani d 1
H H16 1.4873 0.9443 0.3984 0.021 Uiso calc 1
C C17 1.36100(9) 0.77237(8) 0.36890(7) 0.01841(17) Uani d 1
C C18 1.91667(8) 0.80929(8) 0.55338(7) 0.01815(17) Uani d 1
H H18A 1.8635 0.8761 0.6016 0.022 Uiso calc 1
H H18B 1.9206 0.8477 0.4747 0.022 Uiso calc 1
C C19 2.05137(9) 0.75818(9) 0.60313(8) 0.02037(18) Uani d 1
H H19B 2.1028 0.6888 0.5564 0.024 Uiso calc 1
H H19A 2.0465 0.7220 0.6825 0.024 Uiso calc 1
C C20 2.11746(9) 0.86578(9) 0.60422(9) 0.0277(2) Uani d 1
H H20A 2.0643 0.9360 0.6475 0.042 Uiso calc 1
H H20B 2.1277 0.8972 0.5251 0.042 Uiso calc 1
H H20C 2.2027 0.8330 0.6408 0.042 Uiso calc 1
C C21 0.52853(9) 0.69053(9) 0.08870(8) 0.02069(18) Uani d 1
H H21 0.4970 0.6220 0.0666 0.025 Uiso calc 1
C C22 0.65531(8) 0.66285(8) 0.12658(8) 0.01907(17) Uani d 1
H H22 0.7088 0.5771 0.1302 0.023 Uiso calc 1
C C23 0.70378(8) 0.76194(8) 0.15928(7) 0.01608(16) Uani d 1
C C24 0.61977(8) 0.88583(8) 0.15197(7) 0.01863(17) Uani d 1
H H24 0.6488 0.9563 0.1730 0.022 Uiso calc 1
C C25 0.49411(8) 0.90534(8) 0.11387(7) 0.01989(17) Uani d 1
H H25 0.4380 0.9900 0.1103 0.024 Uiso calc 1
C C26 1.02841(8) 0.80376(8) 0.23616(7) 0.02020(18) Uani d 1
H H26 1.0730 0.8678 0.2273 0.024 Uiso calc 1
C C27 0.90438(8) 0.83033(8) 0.19124(7) 0.01839(17) Uani d 1
H H27 0.8655 0.9110 0.1527 0.022 Uiso calc 1
C C28 0.83731(8) 0.73745(8) 0.20317(7) 0.01565(16) Uani d 1
C C29 0.90043(8) 0.62059(8) 0.26043(7) 0.01836(17) Uani d 1
H H29 0.8586 0.5544 0.2701 0.022 Uiso calc 1
C C30 1.02416(9) 0.60203(8) 0.30285(7) 0.02023(18) Uani d 1
H H30 1.0656 0.5222 0.3417 0.024 Uiso calc 1
H H1 0.305(2) 0.8292(19) 0.0308(18) 0.088(6) Uiso d 1
H H4 1.240(2) 0.6740(19) 0.3337(16) 0.082(6) Uiso d 1

loop_
_atom_site_aniso_label
_atom_site_aniso_U_11
_atom_site_aniso_U_22
_atom_site_aniso_U_33
_atom_site_aniso_U_12
_atom_site_aniso_U_13
_atom_site_aniso_U_23
O1 0.0188(3) 0.0171(3) 0.0356(4) -0.0057(3) -0.0076(3) 0.0000(3)
O2 0.0195(3) 0.0176(3) 0.0355(4) -0.0016(2) -0.0077(3) 0.0014(3)
O3 0.0148(3) 0.0155(3) 0.0318(3) -0.0040(2) -0.0071(2) 0.0017(2)
O4 0.0198(3) 0.0180(3) 0.0396(4) -0.0060(3) -0.0084(3) 0.0027(3)
O5 0.0202(3) 0.0193(3) 0.0314(3) -0.0018(3) -0.0051(3) 0.0043(3)
O6 0.0175(3) 0.0163(3) 0.0255(3) -0.0048(2) -0.0064(2) 0.0022(2)
N1 0.0156(3) 0.0211(4) 0.0216(3) -0.0048(3) -0.0021(3) 0.0009(3)
N2 0.0166(3) 0.0199(3) 0.0219(3) -0.0035(3) -0.0022(3) -0.0019(3)
C1 0.0154(4) 0.0154(4) 0.0163(3) -0.0036(3) -0.0007(3) 0.0006(3)
C2 0.0171(4) 0.0139(3) 0.0207(4) -0.0049(3) -0.0016(3) 0.0000(3)
C3 0.0165(4) 0.0132(3) 0.0229(4) -0.0025(3) -0.0028(3) 0.0018(3)
C4 0.0143(4) 0.0161(4) 0.0188(4) -0.0028(3) -0.0019(3) 0.0007(3)
C5 0.0178(4) 0.0139(4) 0.0205(4) -0.0049(3) -0.0018(3) 0.0003(3)
C6 0.0168(4) 0.0134(3) 0.0186(3) -0.0024(3) -0.0017(3) 0.0012(3)
C7 0.0167(4) 0.0173(4) 0.0190(4) -0.0041(3) -0.0011(3) -0.0008(3)
C8 0.0172(4) 0.0164(4) 0.0206(4) -0.0051(3) -0.0024(3) 0.0003(3)
C9 0.0169(4) 0.0194(4) 0.0287(4) -0.0052(3) -0.0052(3) 0.0013(3)
C10 0.0205(4) 0.0241(4) 0.0409(5) -0.0080(4) -0.0064(4) -0.0010(4)
C11 0.0161(4) 0.0166(4) 0.0168(3) -0.0036(3) -0.0004(3) 0.0003(3)
C12 0.0196(4) 0.0153(4) 0.0209(4) -0.0052(3) -0.0017(3) 0.0005(3)
C13 0.0196(4) 0.0136(4) 0.0220(4) -0.0024(3) -0.0031(3) 0.0017(3)
C14 0.0163(4) 0.0168(4) 0.0170(3) -0.0027(3) -0.0011(3) 0.0005(3)
C15 0.0189(4) 0.0146(4) 0.0203(4) -0.0042(3) -0.0012(3) 0.0000(3)
C16 0.0177(4) 0.0148(4) 0.0187(4) -0.0016(3) -0.0006(3) 0.0010(3)
C17 0.0176(4) 0.0185(4) 0.0179(4) -0.0034(3) -0.0003(3) 0.0006(3)
C18 0.0178(4) 0.0161(4) 0.0206(4) -0.0051(3) -0.0021(3) 0.0010(3)
C19 0.0177(4) 0.0193(4) 0.0239(4) -0.0052(3) -0.0035(3) 0.0017(3)
C20 0.0213(4) 0.0252(4) 0.0376(5) -0.0091(4) -0.0056(4) 0.0043(4)
C21 0.0184(4) 0.0204(4) 0.0240(4) -0.0064(3) -0.0024(3) -0.0019(3)
C22 0.0163(4) 0.0164(4) 0.0238(4) -0.0031(3) -0.0019(3) -0.0010(3)
C23 0.0142(4) 0.0172(4) 0.0160(3) -0.0035(3) 0.0002(3) 0.0010(3)
C24 0.0174(4) 0.0158(4) 0.0223(4) -0.0042(3) -0.0012(3) -0.0003(3)
C25 0.0164(4) 0.0180(4) 0.0235(4) -0.0025(3) -0.0016(3) 0.0025(3)
C26 0.0171(4) 0.0214(4) 0.0227(4) -0.0066(3) -0.0014(3) 0.0006(3)
C27 0.0167(4) 0.0167(4) 0.0213(4) -0.0043(3) -0.0016(3) 0.0018(3)
C28 0.0138(4) 0.0164(4) 0.0161(3) -0.0030(3) 0.0000(3) -0.0017(3)
C29 0.0169(4) 0.0157(4) 0.0219(4) -0.0036(3) -0.0018(3) -0.0002(3)
C30 0.0180(4) 0.0175(4) 0.0235(4) -0.0021(3) -0.0037(3) -0.0002(3)

loop_
_atom_type_symbol
_atom_type_description
_atom_type_scat_dispersion_real
_atom_type_scat_dispersion_imag
_atom_type_scat_source
C C 0.0033 0.0016 'International Tables Vol C Tables 4.2.6.8 and 6.1.1.4'
H H 0.0000 0.0000 'International Tables Vol C Tables 4.2.6.8 and 6.1.1.4'
O O 0.0106 0.0060 'International Tables Vol C Tables 4.2.6.8 and 6.1.1.4'
N N 0.0061 0.0033 'International Tables Vol C Tables 4.2.6.8 and 6.1.1.4'

loop_
_geom_angle_atom_site_label_1
_geom_angle_atom_site_label_2
_geom_angle_atom_site_label_3
_geom_angle
C7 O1 H1 112.5(11)
C4 O3 C8 117.72(6)
C17 O4 H4 113.0(11)
C14 O6 C18 117.65(6)
C25 N1 C21 117.73(7)
C30 N2 C26 117.69(7)
C6 C1 C2 118.87(7)
C6 C1 C7 119.01(7)
C2 C1 C7 122.11(7)
C3 C2 C1 120.70(7)
C3 C2 H2 119.6
C1 C2 H2 119.6
C2 C3 C4 119.63(7)
C2 C3 H3 120.2
C4 C3 H3 120.2
O3 C4 C5 124.21(8)
O3 C4 C3 115.45(7)
C5 C4 C3 120.34(8)
C6 C5 C4 119.14(8)
C6 C5 H5 120.4
C4 C5 H5 120.4
C5 C6 C1 121.31(8)
C5 C6 H6 119.3
C1 C6 H6 119.3
O2 C7 O1 123.50(8)
O2 C7 C1 123.11(8)
O1 C7 C1 113.39(7)
O3 C8 C9 107.90(7)
O3 C8 H8A 110.1
C9 C8 H8A 110.1
O3 C8 H8B 110.1
C9 C8 H8B 110.1
H8A C8 H8B 108.4
C8 C9 C10 109.79(7)
C8 C9 H9B 109.7
C10 C9 H9B 109.7
C8 C9 H9A 109.7
C10 C9 H9A 109.7
H9B C9 H9A 108.2
C9 C10 H10A 109.5
C9 C10 H10B 109.5
H10A C10 H10B 109.5
C9 C10 H10C 109.5
H10A C10 H10C 109.5
H10B C10 H10C 109.5
C16 C11 C12 118.80(8)
C16 C11 C17 119.71(7)
C12 C11 C17 121.49(8)
C13 C12 C11 120.75(8)
C13 C12 H12 119.6
C11 C12 H12 119.6
C12 C13 C14 120.08(8)
C12 C13 H13 120.0
C14 C13 H13 120.0
O6 C14 C15 124.82(7)
O6 C14 C13 115.36(7)
C15 C14 C13 119.82(8)
C16 C15 C14 119.37(8)
C16 C15 H15 120.3
C14 C15 H15 120.3
C15 C16 C11 121.16(8)
C15 C16 H16 119.4
C11 C16 H16 119.4
O5 C17 O4 123.34(8)
O5 C17 C11 123.60(8)
O4 C17 C11 113.06(7)
O6 C18 C19 107.89(7)
O6 C18 H18A 110.1
C19 C18 H18A 110.1
O6 C18 H18B 110.1
C19 C18 H18B 110.1
H18A C18 H18B 108.4
C18 C19 C20 110.05(7)
C18 C19 H19B 109.6
C20 C19 H19B 109.6
C18 C19 H19A 109.6
C20 C19 H19A 109.6
H19B C19 H19A 108.2
C19 C20 H20A 109.5
C19 C20 H20B 109.5
H20A C20 H20B 109.5
C19 C20 H20C 109.5
H20A C20 H20C 109.5
H20B C20 H20C 109.5
N1 C21 C22 123.03(8)
N1 C21 H21 118.5
C22 C21 H21 118.5
C21 C22 C23 119.47(8)
C21 C22 H22 120.3
C23 C22 H22 120.3
C22 C23 C24 117.30(8)
C22 C23 C28 121.74(8)
C24 C23 C28 120.94(8)
C25 C24 C23 119.67(8)
C25 C24 H24 120.2
C23 C24 H24 120.2
N1 C25 C24 122.80(8)
N1 C25 H25 118.6
C24 C25 H25 118.6
N2 C26 C27 123.00(8)
N2 C26 H26 118.5
C27 C26 H26 118.5
C26 C27 C28 119.40(8)
C26 C27 H27 120.3
C28 C27 H27 120.3
C27 C28 C29 117.37(7)
C27 C28 C23 121.57(8)
C29 C28 C23 121.05(8)
C30 C29 C28 119.54(8)
C30 C29 H29 120.2
C28 C29 H29 120.2
N2 C30 C29 123.00(8)
N2 C30 H30 118.5
C29 C30 H30 118.5

loop_
_geom_bond_atom_site_label_1
_geom_bond_atom_site_label_2
_geom_bond_distance
O1 C7 1.3335(10)
O1 H1 1.03(2)
O2 C7 1.2208(11)
O3 C4 1.3612(10)
O3 C8 1.4368(10)
O4 C17 1.3331(11)
O4 H4 1.01(2)
O5 C17 1.2190(11)
O6 C14 1.3603(10)
O6 C18 1.4397(10)
N1 C25 1.3430(11)
N1 C21 1.3430(12)
N2 C30 1.3420(11)
N2 C26 1.3433(12)
C1 C6 1.3944(11)
C1 C2 1.4004(12)
C1 C7 1.4848(11)
C2 C3 1.3848(11)
C2 H2 0.9500
C3 C4 1.4023(11)
C3 H3 0.9500
C4 C5 1.3963(12)
C5 C6 1.3886(11)
C5 H5 0.9500
C6 H6 0.9500
C8 C9 1.5084(11)
C8 H8A 0.9900
C8 H8B 0.9900
C9 C10 1.5301(12)
C9 H9B 0.9900
C9 H9A 0.9900
C10 H10A 0.9800
C10 H10B 0.9800
C10 H10C 0.9800
C11 C16 1.3946(11)
C11 C12 1.4002(12)
C11 C17 1.4853(12)
C12 C13 1.3802(12)
C12 H12 0.9500
C13 C14 1.4010(11)
C13 H13 0.9500
C14 C15 1.3993(12)
C15 C16 1.3904(12)
C15 H15 0.9500
C16 H16 0.9500
C18 C19 1.5109(11)
C18 H18A 0.9900
C18 H18B 0.9900
C19 C20 1.5301(12)
C19 H19B 0.9900
C19 H19A 0.9900
C20 H20A 0.9800
C20 H20B 0.9800
C20 H20C 0.9800
C21 C22 1.3851(12)
C21 H21 0.9500
C22 C23 1.3950(11)
C22 H22 0.9500
C23 C24 1.3981(11)
C23 C28 1.4790(11)
C24 C25 1.3840(12)
C24 H24 0.9500
C25 H25 0.9500
C26 C27 1.3875(11)
C26 H26 0.9500
C27 C28 1.3955(11)
C27 H27 0.9500
C28 C29 1.3990(12)
C29 C30 1.3834(11)
C29 H29 0.9500
C30 H30 0.9500

loop_
_geom_hbond_atom_site_label_D
_geom_hbond_atom_site_label_H
_geom_hbond_atom_site_label_A
_geom_hbond_site_symmetry_A
_geom_hbond_distance_DH
_geom_hbond_distance_HA
_geom_hbond_distance_DA
_geom_hbond_angle_DHA
_geom_hbond_publ_flag
O1 H1 N1 . 1.03(2) 1.61(2) 2.6407(10) 174.3(19) yes
O4 H4 N2 . 1.01(2) 1.67(2) 2.6728(11) 173.9(18) yes
C3 H3 O5 2_675 0.95 2.57 3.3981(11) 146 yes
C25 H25 O3 2_575 0.95 2.57 3.4581(11) 156 yes
C9 H9B Cg2 1_354 0.99 2.84 3.67500(10) 142 yes
C19 H19A Cg1 1_756 0.99 2.72 3.57810(10) 146 yes

loop_
_geom_torsion_atom_site_label_1
_geom_torsion_atom_site_label_2
_geom_torsion_atom_site_label_3
_geom_torsion_atom_site_label_4
_geom_torsion
C6 C1 C2 C3 -0.36(13)
C7 C1 C2 C3 -178.83(7)
C1 C2 C3 C4 1.02(13)
C8 O3 C4 C5 -1.09(12)
C8 O3 C4 C3 179.21(7)
C2 C3 C4 O3 178.88(7)
C2 C3 C4 C5 -0.84(13)
O3 C4 C5 C6 -179.70(7)
C3 C4 C5 C6 -0.01(13)
C4 C5 C6 C1 0.69(13)
C2 C1 C6 C5 -0.51(13)
C7 C1 C6 C5 178.01(7)
C6 C1 C7 O2 1.75(13)
C2 C1 C7 O2 -179.78(8)
C6 C1 C7 O1 -177.75(7)
C2 C1 C7 O1 0.72(12)
C4 O3 C8 C9 178.04(7)
O3 C8 C9 C10 -174.77(7)
C16 C11 C12 C13 0.99(13)
C17 C11 C12 C13 -178.35(8)
C11 C12 C13 C14 0.13(13)
C18 O6 C14 C15 -5.96(12)
C18 O6 C14 C13 174.06(7)
C12 C13 C14 O6 178.89(7)
C12 C13 C14 C15 -1.09(13)
O6 C14 C15 C16 -179.08(7)
C13 C14 C15 C16 0.91(13)
C14 C15 C16 C11 0.23(13)
C12 C11 C16 C15 -1.18(13)
C17 C11 C16 C15 178.18(7)
C16 C11 C17 O5 0.98(13)
C12 C11 C17 O5 -179.69(8)
C16 C11 C17 O4 -178.26(7)
C12 C11 C17 O4 1.08(12)
C14 O6 C18 C19 -177.34(7)
O6 C18 C19 C20 178.05(7)
C25 N1 C21 C22 -0.30(13)
N1 C21 C22 C23 -0.11(14)
C21 C22 C23 C24 0.12(12)
C21 C22 C23 C28 178.42(8)
C22 C23 C24 C25 0.27(12)
C28 C23 C24 C25 -178.04(8)
C21 N1 C25 C24 0.72(13)
C23 C24 C25 N1 -0.72(13)
C30 N2 C26 C27 0.30(13)
N2 C26 C27 C28 -0.11(13)
C26 C27 C28 C29 -0.23(12)
C26 C27 C28 C23 178.56(8)
C22 C23 C28 C27 152.95(9)
C24 C23 C28 C27 -28.82(12)
C22 C23 C28 C29 -28.31(12)
C24 C23 C28 C29 149.93(8)
C27 C28 C29 C30 0.37(12)
C23 C28 C29 C30 -178.42(8)
C26 N2 C30 C29 -0.15(13)
C28 C29 C30 N2 -0.19(13)

_cod_database_fobs_code 2241183
